data_4108508
loop_
_publ_author_name
'Sumohan Misra'
'Gordon J. Miller'

_publ_section_title
;
 Gd5-xYxTt4 (Tt = Si or Ge): Effect of Metal Substitution on Structure,
 Bonding, and Magnetism
;
_journal_name_full 'Journal of the American Chemical Society'
_journal_page_first 13900
_journal_page_last 13911
_journal_paper_doi 10.1021/ja802848r
_journal_volume 130
_journal_year 2008
_chemical_formula_sum 'Gd2 Si4 Y3'
_chemical_formula_weight 693.59
_chemical_name_systematic
; 
 ? 
;
_space_group_IT_number 62
_symmetry_cell_setting orthorhombic
_symmetry_space_group_name_Hall '-P 2ac 2n'
_symmetry_space_group_name_H-M 'P n m a'
_atom_sites_solution_hydrogens geom
_atom_sites_solution_primary direct
_atom_sites_solution_secondary difmap
_audit_creation_method SHELXL-97
_cell_angle_alpha 90.00
_cell_angle_beta 90.00
_cell_angle_gamma 90.00
_cell_formula_units_Z 4
_cell_length_a 7.429(5)
_cell_length_b 14.696(9)
_cell_length_c 7.738(5)
_cell_measurement_temperature 298(2)
_cell_volume 844.8(9)
_computing_cell_refinement 'Bruker SMART'
_computing_data_collection 'Bruker SMART'
_computing_data_reduction 'Bruker SHELXTL'
_computing_molecular_graphics 'Bruker SHELXTL'
_computing_publication_material 'Bruker SHELXTL'
_computing_structure_refinement 'SHELXL-97 (Sheldrick, 1997)'
_computing_structure_solution 'SHELXS-97 (Sheldrick, 1990)'
_diffrn_ambient_temperature 298(2)
_diffrn_measured_fraction_theta_full 1.000
_diffrn_measured_fraction_theta_max 0.964
_diffrn_measurement_device_type 'CCD area detector'
_diffrn_measurement_method 'phi and omega scans'
_diffrn_radiation_monochromator graphite
_diffrn_radiation_source 'fine-focus sealed tube'
_diffrn_radiation_type MoK\a
_diffrn_radiation_wavelength 0.71073
_diffrn_reflns_av_R_equivalents 0.0622
_diffrn_reflns_av_sigmaI/netI 0.0430
_diffrn_reflns_limit_h_max 9
_diffrn_reflns_limit_h_min -9
_diffrn_reflns_limit_k_max 19
_diffrn_reflns_limit_k_min -19
_diffrn_reflns_limit_l_max 9
_diffrn_reflns_limit_l_min -10
_diffrn_reflns_number 6751
_diffrn_reflns_theta_full 25.00
_diffrn_reflns_theta_max 28.24
_diffrn_reflns_theta_min 2.77
_exptl_absorpt_coefficient_mu 36.334
_exptl_absorpt_correction_type none
_exptl_crystal_colour Metallic
_exptl_crystal_density_diffrn 5.453
_exptl_crystal_description Plates
_exptl_crystal_F_000 1204
_exptl_crystal_size_max 0.07
_exptl_crystal_size_mid 0.03
_exptl_crystal_size_min 0.006
_refine_diff_density_max 1.650
_refine_diff_density_min -1.338
_refine_diff_density_rms 0.328
_refine_ls_extinction_coef 0.00032(11)
_refine_ls_extinction_expression Fc^*^=kFc[1+0.001xFc^2^\l^3^/sin(2\q)]^-1/4^
_refine_ls_extinction_method SHELXL
_refine_ls_goodness_of_fit_ref 1.094
_refine_ls_hydrogen_treatment mixed
_refine_ls_matrix_type full
_refine_ls_number_parameters 50
_refine_ls_number_reflns 1044
_refine_ls_number_restraints 0
_refine_ls_restrained_S_all 1.094
_refine_ls_R_factor_all 0.0439
_refine_ls_R_factor_gt 0.0351
_refine_ls_shift/su_max 0.001
_refine_ls_shift/su_mean 0.000
_refine_ls_structure_factor_coef Fsqd
_refine_ls_weighting_details 'calc w=1/[\s^2^(Fo^2^)+(0.0230P)^2^+5.6344P] where P=(Fo^2^+2Fc^2^)/3'
_refine_ls_weighting_scheme calc
_refine_ls_wR_factor_gt 0.0655
_refine_ls_wR_factor_ref 0.0678
_reflns_number_gt 898
_reflns_number_total 1044
_reflns_threshold_expression >2sigma(I)
_cod_data_source_file ja802848r_si_002_GdYSi_3.cif
_cod_data_source_block sm1583x
_cod_database_code 4108508

loop_
_symmetry_equiv_pos_as_xyz
'x, y, z'
'-x+1/2, -y, z+1/2'
'-x, y+1/2, -z'
'x+1/2, -y+1/2, -z+1/2'
'-x, -y, -z'
'x-1/2, y, -z-1/2'
'x, -y-1/2, z'
'-x-1/2, y-1/2, z-1/2'

loop_
_atom_site_label
_atom_site_type_symbol
_atom_site_fract_x
_atom_site_fract_y
_atom_site_fract_z
_atom_site_U_iso_or_equiv
_atom_site_adp_type
_atom_site_occupancy
_atom_site_symmetry_multiplicity
_atom_site_calc_flag
_atom_site_refinement_flags
Gd1 Gd 1.02519(7) 0.40334(3) 0.18120(6) 0.00998(19) Uani 0.537(13) 1 d P
Y1 Y 1.02519(7) 0.40334(3) 0.18120(6) 0.00998(19) Uani 0.463(13) 1 d P
Gd2 Gd 0.68196(8) 0.37750(4) 0.82066(7) 0.0084(2) Uani 0.317(12) 1 d P
Y2 Y 0.68196(8) 0.37750(4) 0.82066(7) 0.0084(2) Uani 0.683(12) 1 d P
Gd3 Gd 0.14879(11) 0.7500 0.51322(11) 0.0085(3) Uani 0.259(11) 2 d SP
Y3 Y 0.14879(11) 0.7500 0.51322(11) 0.0085(3) Uani 0.741(11) 2 d SP
Si1 Si 0.8529(3) 0.46038(15) 0.5287(3) 0.0108(6) Uani 1 1 d .
Si2 Si 0.0215(4) 0.7500 0.1041(4) 0.0092(8) Uani 1 2 d S
Si3 Si 0.2658(4) 0.7500 0.8736(4) 0.0112(8) Uani 1 2 d S

loop_
_atom_site_aniso_label
_atom_site_aniso_U_11
_atom_site_aniso_U_22
_atom_site_aniso_U_33
_atom_site_aniso_U_23
_atom_site_aniso_U_13
_atom_site_aniso_U_12
Gd1 0.0103(3) 0.0096(3) 0.0100(3) -0.0011(2) 0.00159(19) -0.00171(18)
Y1 0.0103(3) 0.0096(3) 0.0100(3) -0.0011(2) 0.00159(19) -0.00171(18)
Gd2 0.0089(3) 0.0070(3) 0.0092(3) -0.0002(2) 0.0013(2) 0.0001(2)
Y2 0.0089(3) 0.0070(3) 0.0092(3) -0.0002(2) 0.0013(2) 0.0001(2)
Gd3 0.0076(5) 0.0086(5) 0.0092(5) 0.000 0.0001(3) 0.000
Y3 0.0076(5) 0.0086(5) 0.0092(5) 0.000 0.0001(3) 0.000
Si1 0.0120(12) 0.0110(12) 0.0095(11) 0.0031(9) -0.0026(9) -0.0021(8)
Si2 0.0087(16) 0.0097(16) 0.0091(16) 0.000 0.0008(12) 0.000
Si3 0.0101(17) 0.0094(16) 0.0141(17) 0.000 -0.0009(13) 0.000

loop_
_atom_type_symbol
_atom_type_description
_atom_type_scat_dispersion_real
_atom_type_scat_dispersion_imag
_atom_type_scat_source
Si Si 0.0817 0.0704 'International Tables Vol C Tables 4.2.6.8 and 6.1.1.4'
Y Y -2.7962 3.5667 'International Tables Vol C Tables 4.2.6.8 and 6.1.1.4'
Gd Gd -0.1653 3.9035 'International Tables Vol C Tables 4.2.6.8 and 6.1.1.4'

loop_
_geom_angle_atom_site_label_1
_geom_angle_atom_site_label_2
_geom_angle_atom_site_label_3
_geom_angle
_geom_angle_site_symmetry_1
_geom_angle_site_symmetry_3
Si1 Gd1 Si1 136.04(7) 6_656 .
Si1 Gd1 Si3 93.18(8) 6_656 2_664
Si1 Gd1 Si3 89.25(8) . 2_664
Si1 Gd1 Si1 88.58(5) 6_656 5_766
Si1 Gd1 Si1 47.58(8) . 5_766
Si3 Gd1 Si1 88.63(8) 2_664 5_766
Si1 Gd1 Si3 132.36(8) 6_656 5_666
Si1 Gd1 Si3 91.54(8) . 5_666
Si3 Gd1 Si3 83.62(6) 2_664 5_666
Si1 Gd1 Si3 138.56(8) 5_766 5_666
Si1 Gd1 Si2 84.95(7) 6_656 5_665
Si1 Gd1 Si2 138.75(7) . 5_665
Si3 Gd1 Si2 82.71(8) 2_664 5_665
Si1 Gd1 Si2 168.86(7) 5_766 5_665
Si3 Gd1 Si2 47.45(8) 5_666 5_665
Si1 Gd1 Y3 146.09(5) 6_656 5_666
Si1 Gd1 Y3 55.71(5) . 5_666
Si3 Gd1 Y3 52.96(7) 2_664 5_666
Si1 Gd1 Y3 91.95(6) 5_766 5_666
Si3 Gd1 Y3 51.64(7) 5_666 5_666
Si2 Gd1 Y3 88.42(7) 5_665 5_666
Si1 Gd1 Gd3 146.09(5) 6_656 5_666
Si1 Gd1 Gd3 55.71(5) . 5_666
Si3 Gd1 Gd3 52.96(7) 2_664 5_666
Si1 Gd1 Gd3 91.95(6) 5_766 5_666
Si3 Gd1 Gd3 51.64(7) 5_666 5_666
Si2 Gd1 Gd3 88.42(7) 5_665 5_666
Y3 Gd1 Gd3 0.00(3) 5_666 5_666
Si1 Gd1 Y3 55.57(6) 6_656 2_664
Si1 Gd1 Y3 140.49(5) . 2_664
Si3 Gd1 Y3 51.43(7) 2_664 2_664
Si1 Gd1 Y3 117.98(6) 5_766 2_664
Si3 Gd1 Y3 87.99(7) 5_666 2_664
Si2 Gd1 Y3 50.94(6) 5_665 2_664
Y3 Gd1 Y3 95.17(4) 5_666 2_664
Gd3 Gd1 Y3 95.17(4) 5_666 2_664
Si1 Gd1 Gd3 55.57(6) 6_656 2_664
Si1 Gd1 Gd3 140.49(5) . 2_664
Si3 Gd1 Gd3 51.43(7) 2_664 2_664
Si1 Gd1 Gd3 117.98(6) 5_766 2_664
Si3 Gd1 Gd3 87.99(7) 5_666 2_664
Si2 Gd1 Gd3 50.94(6) 5_665 2_664
Y3 Gd1 Gd3 95.17(4) 5_666 2_664
Gd3 Gd1 Gd3 95.17(4) 5_666 2_664
Y3 Gd1 Gd3 0.00(2) 2_664 2_664
Si1 Gd1 Gd2 104.27(5) 6_656 2_664
Si1 Gd1 Gd2 48.98(4) . 2_664
Si3 Gd1 Gd2 133.80(6) 2_664 2_664
Si1 Gd1 Gd2 50.32(5) 5_766 2_664
Si3 Gd1 Gd2 111.93(6) 5_666 2_664
Si2 Gd1 Gd2 140.31(5) 5_665 2_664
Y3 Gd1 Gd2 101.97(4) 5_666 2_664
Gd3 Gd1 Gd2 101.97(4) 5_666 2_664
Y3 Gd1 Gd2 159.16(2) 2_664 2_664
Gd3 Gd1 Gd2 159.16(2) 2_664 2_664
Si1 Gd1 Y2 104.27(5) 6_656 2_664
Si1 Gd1 Y2 48.98(4) . 2_664
Si3 Gd1 Y2 133.80(6) 2_664 2_664
Si1 Gd1 Y2 50.32(5) 5_766 2_664
Si3 Gd1 Y2 111.93(6) 5_666 2_664
Si2 Gd1 Y2 140.31(5) 5_665 2_664
Y3 Gd1 Y2 101.97(4) 5_666 2_664
Gd3 Gd1 Y2 101.97(4) 5_666 2_664
Y3 Gd1 Y2 159.16(2) 2_664 2_664
Gd3 Gd1 Y2 159.16(2) 2_664 2_664
Gd2 Gd1 Y2 0.000(16) 2_664 2_664
Si1 Gd2 Si1 97.39(5) . 2_665
Si1 Gd2 Si2 92.83(8) . 2_565
Si1 Gd2 Si2 143.08(7) 2_665 2_565
Si1 Gd2 Si2 95.43(8) . 5_666
Si1 Gd2 Si2 118.76(7) 2_665 5_666
Si2 Gd2 Si2 95.27(6) 2_565 5_666
Si1 Gd2 Si1 120.03(8) . 6_557
Si1 Gd2 Si1 50.85(8) 2_665 6_557
Si2 Gd2 Si1 93.57(8) 2_565 6_557
Si2 Gd2 Si1 142.91(8) 5_666 6_557
Si1 Gd2 Si3 144.96(8) . 5_667
Si1 Gd2 Si3 94.95(8) 2_665 5_667
Si2 Gd2 Si3 96.70(8) 2_565 5_667
Si2 Gd2 Si3 50.22(8) 5_666 5_667
Si1 Gd2 Si3 92.99(8) 6_557 5_667
Si1 Gd2 Y3 58.37(6) . 5_666
Si1 Gd2 Y3 154.64(5) 2_665 5_666
Si2 Gd2 Y3 53.81(7) 2_565 5_666
Si2 Gd2 Y3 61.84(7) 5_666 5_666
Si1 Gd2 Y3 145.24(5) 6_557 5_666
Si3 Gd2 Y3 101.68(7) 5_667 5_666
Si1 Gd2 Gd3 58.37(6) . 5_666
Si1 Gd2 Gd3 154.64(5) 2_665 5_666
Si2 Gd2 Gd3 53.81(7) 2_565 5_666
Si2 Gd2 Gd3 61.84(7) 5_666 5_666
Si1 Gd2 Gd3 145.24(5) 6_557 5_666
Si3 Gd2 Gd3 101.68(7) 5_667 5_666
Y3 Gd2 Gd3 0.000(18) 5_666 5_666
Si1 Gd2 Y3 153.20(5) . 2_565
Si1 Gd2 Y3 98.30(6) 2_665 2_565
Si2 Gd2 Y3 61.98(7) 2_565 2_565
Si2 Gd2 Y3 95.86(7) 5_666 2_565
Si1 Gd2 Y3 57.58(6) 6_557 2_565
Si3 Gd2 Y3 54.36(7) 5_667 2_565
Y3 Gd2 Y3 106.93(4) 5_666 2_565
Gd3 Gd2 Y3 106.93(4) 5_666 2_565
Si1 Gd2 Gd3 153.20(5) . 2_565
Si1 Gd2 Gd3 98.30(6) 2_665 2_565
Si2 Gd2 Gd3 61.98(7) 2_565 2_565
Si2 Gd2 Gd3 95.86(7) 5_666 2_565
Si1 Gd2 Gd3 57.58(6) 6_557 2_565
Si3 Gd2 Gd3 54.36(7) 5_667 2_565
Y3 Gd2 Gd3 106.93(4) 5_666 2_565
Gd3 Gd2 Gd3 106.93(4) 5_666 2_565
Y3 Gd2 Gd3 0.000(19) 2_565 2_565
Si1 Gd2 Gd1 65.63(5) . 2_665
Si1 Gd2 Gd1 53.95(6) 2_665 2_665
Si2 Gd2 Gd1 100.01(6) 2_565 2_665
Si2 Gd2 Gd1 156.04(5) 5_666 2_665
Si1 Gd2 Gd1 54.53(5) 6_557 2_665
Si3 Gd2 Gd1 144.05(5) 5_667 2_665
Y3 Gd2 Gd1 113.90(4) 5_666 2_665
Gd3 Gd2 Gd1 113.90(4) 5_666 2_665
Y3 Gd2 Gd1 107.57(4) 2_565 2_665
Gd3 Gd2 Gd1 107.57(4) 2_565 2_665
Si1 Gd2 Y1 65.63(5) . 2_665
Si1 Gd2 Y1 53.95(6) 2_665 2_665
Si2 Gd2 Y1 100.01(6) 2_565 2_665
Si2 Gd2 Y1 156.04(5) 5_666 2_665
Si1 Gd2 Y1 54.53(5) 6_557 2_665
Si3 Gd2 Y1 144.05(5) 5_667 2_665
Y3 Gd2 Y1 113.90(4) 5_666 2_665
Gd3 Gd2 Y1 113.90(4) 5_666 2_665
Y3 Gd2 Y1 107.57(4) 2_565 2_665
Gd3 Gd2 Y1 107.57(4) 2_565 2_665
Gd1 Gd2 Y1 0.00(2) 2_665 2_665
Si2 Gd3 Si3 90.83(9) 6_656 .
Si2 Gd3 Si3 178.96(9) 6_656 6_557
Si3 Gd3 Si3 90.20(7) . 6_557
Si2 Gd3 Si1 88.36(4) 6_656 3_656
Si3 Gd3 Si1 95.78(4) . 3_656
Si3 Gd3 Si1 91.53(4) 6_557 3_656
Si2 Gd3 Si1 88.36(4) 6_656 5_666
Si3 Gd3 Si1 95.78(4) . 5_666
Si3 Gd3 Si1 91.53(4) 6_557 5_666
Si1 Gd3 Si1 168.02(9) 3_656 5_666
Si2 Gd3 Si2 88.48(6) 6_656 .
Si3 Gd3 Si2 179.32(9) . .
Si3 Gd3 Si2 90.48(9) 6_557 .
Si1 Gd3 Si2 84.20(4) 3_656 .
Si1 Gd3 Si2 84.20(4) 5_666 .
Si2 Gd3 Y2 54.35(5) 6_656 3_656
Si3 Gd3 Y2 127.59(6) . 3_656
Si3 Gd3 Y2 124.88(5) 6_557 3_656
Si1 Gd3 Y2 51.66(5) 3_656 3_656
Si1 Gd3 Y2 117.79(5) 5_666 3_656
Si2 Gd3 Y2 51.92(5) . 3_656
Si2 Gd3 Gd2 54.35(5) 6_656 3_656
Si3 Gd3 Gd2 127.59(6) . 3_656
Si3 Gd3 Gd2 124.88(5) 6_557 3_656
Si1 Gd3 Gd2 51.66(5) 3_656 3_656
Si1 Gd3 Gd2 117.79(5) 5_666 3_656
Si2 Gd3 Gd2 51.92(5) . 3_656
Y2 Gd3 Gd2 0.00(2) 3_656 3_656
Si2 Gd3 Y2 54.35(5) 6_656 5_666
Si3 Gd3 Y2 127.58(6) . 5_666
Si3 Gd3 Y2 124.88(5) 6_557 5_666
Si1 Gd3 Y2 117.79(5) 3_656 5_666
Si1 Gd3 Y2 51.66(5) 5_666 5_666
Si2 Gd3 Y2 51.92(5) . 5_666
Y2 Gd3 Y2 66.22(5) 3_656 5_666
Gd2 Gd3 Y2 66.22(5) 3_656 5_666
Si2 Gd3 Gd2 54.35(5) 6_656 5_666
Si3 Gd3 Gd2 127.58(6) . 5_666
Si3 Gd3 Gd2 124.88(5) 6_557 5_666
Si1 Gd3 Gd2 117.79(5) 3_656 5_666
Si1 Gd3 Gd2 51.66(5) 5_666 5_666
Si2 Gd3 Gd2 51.92(5) . 5_666
Y2 Gd3 Gd2 66.22(5) 3_656 5_666
Gd2 Gd3 Gd2 66.22(5) 3_656 5_666
Y2 Gd3 Gd2 0.00(2) 5_666 5_666
Si2 Gd3 Y2 123.05(6) 6_656 2_564
Si3 Gd3 Y2 128.89(5) . 2_564
Si3 Gd3 Y2 56.17(6) 6_557 2_564
Si1 Gd3 Y2 119.67(5) 3_656 2_564
Si1 Gd3 Y2 53.74(5) 5_666 2_564
Si2 Gd3 Y2 51.60(4) . 2_564
Y2 Gd3 Y2 103.52(4) 3_656 2_564
Gd2 Gd3 Y2 103.52(4) 3_656 2_564
Y2 Gd3 Y2 68.72(4) 5_666 2_564
Gd2 Gd3 Y2 68.72(4) 5_666 2_564
Si2 Gd3 Gd2 123.05(6) 6_656 2_564
Si3 Gd3 Gd2 128.89(5) . 2_564
Si3 Gd3 Gd2 56.17(6) 6_557 2_564
Si1 Gd3 Gd2 119.67(5) 3_656 2_564
Si1 Gd3 Gd2 53.74(5) 5_666 2_564
Si2 Gd3 Gd2 51.60(4) . 2_564
Y2 Gd3 Gd2 103.52(4) 3_656 2_564
Gd2 Gd3 Gd2 103.52(4) 3_656 2_564
Y2 Gd3 Gd2 68.72(4) 5_666 2_564
Gd2 Gd3 Gd2 68.72(4) 5_666 2_564
Y2 Gd3 Gd2 0.000(13) 2_564 2_564
Si1 Si1 Gd2 136.15(13) 5_766 .
Si1 Si1 Y2 66.27(9) 5_766 2_664
Gd2 Si1 Y2 138.68(9) . 2_664
Si1 Si1 Gd2 66.27(9) 5_766 2_664
Gd2 Si1 Gd2 138.68(9) . 2_664
Y2 Si1 Gd2 0.00(3) 2_664 2_664
Si1 Si1 Y2 62.88(10) 5_766 6_657
Gd2 Si1 Y2 83.16(7) . 6_657
Y2 Si1 Y2 129.15(8) 2_664 6_657
Gd2 Si1 Y2 129.15(8) 2_664 6_657
Si1 Si1 Gd2 62.88(10) 5_766 6_657
Gd2 Si1 Gd2 83.16(7) . 6_657
Y2 Si1 Gd2 129.15(8) 2_664 6_657
Gd2 Si1 Gd2 129.15(8) 2_664 6_657
Y2 Si1 Gd2 0.00(3) 6_657 6_657
Si1 Si1 Gd1 136.74(13) 5_766 6_556
Gd2 Si1 Gd1 87.08(7) . 6_556
Y2 Si1 Gd1 81.84(6) 2_664 6_556
Gd2 Si1 Gd1 81.84(6) 2_664 6_556
Y2 Si1 Gd1 139.01(9) 6_657 6_556
Gd2 Si1 Gd1 139.01(9) 6_657 6_556
Si1 Si1 Y1 136.74(13) 5_766 6_556
Gd2 Si1 Y1 87.08(7) . 6_556
Y2 Si1 Y1 81.84(6) 2_664 6_556
Gd2 Si1 Y1 81.84(6) 2_664 6_556
Y2 Si1 Y1 139.01(9) 6_657 6_556
Gd2 Si1 Y1 139.01(9) 6_657 6_556
Gd1 Si1 Y1 0.00(2) 6_556 6_556
Si1 Si1 Gd1 67.23(10) 5_766 .
Gd2 Si1 Gd1 138.93(9) . .
Y2 Si1 Gd1 77.07(6) 2_664 .
Gd2 Si1 Gd1 77.07(6) 2_664 .
Y2 Si1 Gd1 83.66(7) 6_657 .
Gd2 Si1 Gd1 83.66(7) 6_657 .
Gd1 Si1 Gd1 78.03(7) 6_556 .
Y1 Si1 Gd1 78.03(7) 6_556 .
Si1 Si1 Y3 116.47(13) 5_766 5_666
Gd2 Si1 Y3 69.97(6) . 5_666
Y2 Si1 Y3 139.67(9) 2_664 5_666
Gd2 Si1 Y3 139.67(9) 2_664 5_666
Y2 Si1 Y3 68.68(5) 6_657 5_666
Gd2 Si1 Y3 68.68(5) 6_657 5_666
Gd1 Si1 Y3 70.56(5) 6_556 5_666
Y1 Si1 Y3 70.56(5) 6_556 5_666
Gd1 Si1 Y3 69.00(5) . 5_666
Si3 Si2 Y3 117.35(14) 1_554 6_556
Si3 Si2 Gd3 117.35(14) 1_554 6_556
Y3 Si2 Gd3 0.000(10) 6_556 6_556
Si3 Si2 Y2 140.17(5) 1_554 8_665
Y3 Si2 Y2 71.84(7) 6_556 8_665
Gd3 Si2 Y2 71.84(7) 6_556 8_665
Si3 Si2 Gd2 140.17(5) 1_554 8_665
Y3 Si2 Gd2 71.84(7) 6_556 8_665
Gd3 Si2 Gd2 71.84(7) 6_556 8_665
Y2 Si2 Gd2 0.000(19) 8_665 8_665
Si3 Si2 Y2 140.17(5) 1_554 2_564
Y3 Si2 Y2 71.84(7) 6_556 2_564
Gd3 Si2 Y2 71.84(7) 6_556 2_564
Y2 Si2 Y2 79.41(9) 8_665 2_564
Gd2 Si2 Y2 79.41(9) 8_665 2_564
Si3 Si2 Gd2 140.17(5) 1_554 2_564
Y3 Si2 Gd2 71.84(7) 6_556 2_564
Gd3 Si2 Gd2 71.84(7) 6_556 2_564
Y2 Si2 Gd2 79.41(9) 8_665 2_564
Gd2 Si2 Gd2 79.41(9) 8_665 2_564
Y2 Si2 Gd2 0.000(19) 2_564 2_564
Si3 Si2 Y2 66.78(9) 1_554 3_656
Y3 Si2 Y2 140.45(5) 6_556 3_656
Gd3 Si2 Y2 140.45(5) 6_556 3_656
Y2 Si2 Y2 82.31(6) 8_665 3_656
Gd2 Si2 Y2 82.31(6) 8_665 3_656
Y2 Si2 Y2 132.66(11) 2_564 3_656
Gd2 Si2 Y2 132.66(11) 2_564 3_656
Si3 Si2 Gd2 66.78(9) 1_554 3_656
Y3 Si2 Gd2 140.45(5) 6_556 3_656
Gd3 Si2 Gd2 140.45(5) 6_556 3_656
Y2 Si2 Gd2 82.31(6) 8_665 3_656
Gd2 Si2 Gd2 82.31(6) 8_665 3_656
Y2 Si2 Gd2 132.66(11) 2_564 3_656
Gd2 Si2 Gd2 132.66(11) 2_564 3_656
Y2 Si2 Gd2 0.00(3) 3_656 3_656
Si3 Si2 Gd2 66.78(9) 1_554 5_666
Y3 Si2 Gd2 140.45(5) 6_556 5_666
Gd3 Si2 Gd2 140.45(5) 6_556 5_666
Y2 Si2 Gd2 132.66(11) 8_665 5_666
Gd2 Si2 Gd2 132.66(11) 8_665 5_666
Y2 Si2 Gd2 82.31(6) 2_564 5_666
Gd2 Si2 Gd2 82.31(6) 2_564 5_666
Y2 Si2 Gd2 78.86(9) 3_656 5_666
Gd2 Si2 Gd2 78.86(9) 3_656 5_666
Si3 Si2 Y2 66.78(9) 1_554 5_666
Y3 Si2 Y2 140.45(5) 6_556 5_666
Gd3 Si2 Y2 140.45(5) 6_556 5_666
Y2 Si2 Y2 132.66(11) 8_665 5_666
Gd2 Si2 Y2 132.66(11) 8_665 5_666
Y2 Si2 Y2 82.31(6) 2_564 5_666
Gd2 Si2 Y2 82.31(6) 2_564 5_666
Y2 Si2 Y2 78.86(9) 3_656 5_666
Gd2 Si2 Y2 78.86(9) 3_656 5_666
Gd2 Si2 Y2 0.00(3) 5_666 5_666
Si3 Si2 Gd1 65.82(8) 1_554 5_665
Y3 Si2 Gd1 71.31(6) 6_556 5_665
Gd3 Si2 Gd1 71.31(6) 6_556 5_665
Y2 Si2 Gd1 142.63(11) 8_665 5_665
Gd2 Si2 Gd1 142.63(11) 8_665 5_665
Y2 Si2 Gd1 83.54(6) 2_564 5_665
Gd2 Si2 Gd1 83.54(6) 2_564 5_665
Y2 Si2 Gd1 132.06(11) 3_656 5_665
Gd2 Si2 Gd1 132.06(11) 3_656 5_665
Gd2 Si2 Gd1 76.58(5) 5_666 5_665
Y2 Si2 Gd1 76.58(5) 5_666 5_665
Si2 Si3 Gd3 117.18(14) 1_556 .
Si2 Si3 Y3 118.39(14) 1_556 6_657
Gd3 Si3 Y3 124.43(11) . 6_657
Si2 Si3 Gd3 118.39(14) 1_556 6_657
Gd3 Si3 Gd3 124.43(11) . 6_657
Y3 Si3 Gd3 0.00(3) 6_657 6_657
Si2 Si3 Y2 63.00(9) 1_556 3_657
Gd3 Si3 Y2 141.28(5) . 3_657
Y3 Si3 Y2 69.47(7) 6_657 3_657
Gd3 Si3 Y2 69.47(7) 6_657 3_657
Si2 Si3 Gd2 63.00(9) 1_556 3_657
Gd3 Si3 Gd2 141.28(5) . 3_657
Y3 Si3 Gd2 69.47(7) 6_657 3_657
Gd3 Si3 Gd2 69.47(7) 6_657 3_657
Y2 Si3 Gd2 0.000(13) 3_657 3_657
Si2 Si3 Y2 63.00(9) 1_556 5_667
Gd3 Si3 Y2 141.28(5) . 5_667
Y3 Si3 Y2 69.47(7) 6_657 5_667
Gd3 Si3 Y2 69.47(7) 6_657 5_667
Y2 Si3 Y2 76.02(9) 3_657 5_667
Gd2 Si3 Y2 76.02(9) 3_657 5_667
Si2 Si3 Gd2 63.00(9) 1_556 5_667
Gd3 Si3 Gd2 141.28(5) . 5_667
Y3 Si3 Gd2 69.47(7) 6_657 5_667
Gd3 Si3 Gd2 69.47(7) 6_657 5_667
Y2 Si3 Gd2 76.02(9) 3_657 5_667
Gd2 Si3 Gd2 76.02(9) 3_657 5_667
Y2 Si3 Gd2 0.000(16) 5_667 5_667
Si2 Si3 Gd1 133.66(5) 1_556 8_766
Gd3 Si3 Gd1 72.07(7) . 8_766
Y3 Si3 Gd1 70.38(7) 6_657 8_766
Gd3 Si3 Gd1 70.38(7) 6_657 8_766
Y2 Si3 Gd1 82.10(6) 3_657 8_766
Gd2 Si3 Gd1 82.10(6) 3_657 8_766
Y2 Si3 Gd1 138.89(11) 5_667 8_766
Gd2 Si3 Gd1 138.89(11) 5_667 8_766
Si2 Si3 Y1 133.66(5) 1_556 8_766
Gd3 Si3 Y1 72.07(7) . 8_766
Y3 Si3 Y1 70.38(7) 6_657 8_766
Gd3 Si3 Y1 70.38(7) 6_657 8_766
Y2 Si3 Y1 82.10(6) 3_657 8_766
Gd2 Si3 Y1 82.10(6) 3_657 8_766
Y2 Si3 Y1 138.89(11) 5_667 8_766
Gd2 Si3 Y1 138.89(11) 5_667 8_766
Gd1 Si3 Y1 0.00(2) 8_766 8_766
Si2 Si3 Gd1 133.66(5) 1_556 2_665
Gd3 Si3 Gd1 72.07(7) . 2_665
Y3 Si3 Gd1 70.38(7) 6_657 2_665
Gd3 Si3 Gd1 70.38(7) 6_657 2_665
Y2 Si3 Gd1 138.89(11) 3_657 2_665
Gd2 Si3 Gd1 138.89(11) 3_657 2_665
Y2 Si3 Gd1 82.10(6) 5_667 2_665
Gd2 Si3 Gd1 82.10(6) 5_667 2_665
Gd1 Si3 Gd1 92.67(10) 8_766 2_665
Y1 Si3 Gd1 92.67(10) 8_766 2_665

loop_
_geom_bond_atom_site_label_1
_geom_bond_atom_site_label_2
_geom_bond_distance
_geom_bond_site_symmetry_2
Gd1 Si1 3.044(3) 6_656
Gd1 Si1 3.093(3) .
Gd1 Si3 3.115(3) 2_664
Gd1 Si1 3.142(3) 5_766
Gd1 Si3 3.151(3) 5_666
Gd1 Si2 3.174(3) 5_665
Gd1 Y3 3.5128(16) 5_666
Gd1 Gd3 3.5128(16) 5_666
Gd1 Y3 3.5544(16) 2_664
Gd1 Gd3 3.5544(16) 2_664
Gd1 Gd2 3.7291(19) 2_664
Gd1 Y2 3.7291(19) 2_664
Gd2 Si1 2.864(3) .
Gd2 Si1 2.887(3) 2_665
Gd2 Si2 2.933(3) 2_565
Gd2 Si2 2.950(3) 5_666
Gd2 Si1 2.969(3) 6_557
Gd2 Si3 3.043(3) 5_667
Gd2 Y3 3.4304(17) 5_666
Gd2 Gd3 3.4304(17) 5_666
Gd2 Y3 3.4306(16) 2_565
Gd2 Gd3 3.4306(16) 2_565
Gd2 Gd1 3.7291(19) 2_665
Gd2 Y1 3.7291(19) 2_665
Gd3 Si2 2.914(4) 6_656
Gd3 Si3 2.921(4) .
Gd3 Si3 2.977(4) 6_557
Gd3 Si1 3.109(3) 3_656
Gd3 Si1 3.109(3) 5_666
Gd3 Si2 3.304(4) .
Gd3 Y2 3.4304(17) 3_656
Gd3 Gd2 3.4304(17) 3_656
Gd3 Y2 3.4304(17) 5_666
Gd3 Gd2 3.4304(17) 5_666
Gd3 Y2 3.4306(16) 2_564
Gd3 Gd2 3.4306(16) 2_564
Si1 Si1 2.515(5) 5_766
Si1 Y2 2.887(3) 2_664
Si1 Gd2 2.887(3) 2_664
Si1 Y2 2.969(3) 6_657
Si1 Gd2 2.969(3) 6_657
Si1 Gd1 3.044(3) 6_556
Si1 Y1 3.044(3) 6_556
Si1 Y3 3.109(3) 5_666
Si2 Si3 2.545(5) 1_554
Si2 Y3 2.914(4) 6_556
Si2 Gd3 2.914(4) 6_556
Si2 Y2 2.933(3) 8_665
Si2 Gd2 2.933(3) 8_665
Si2 Y2 2.933(3) 2_564
Si2 Gd2 2.933(3) 2_564
Si2 Y2 2.950(3) 3_656
Si2 Gd2 2.950(3) 3_656
Si2 Gd2 2.950(3) 5_666
Si2 Y2 2.950(3) 5_666
Si2 Gd1 3.174(3) 5_665
Si3 Si2 2.545(5) 1_556
Si3 Y3 2.977(4) 6_657
Si3 Gd3 2.977(4) 6_657
Si3 Y2 3.043(3) 3_657
Si3 Gd2 3.043(3) 3_657
Si3 Y2 3.043(3) 5_667
Si3 Gd2 3.043(3) 5_667
Si3 Gd1 3.115(3) 8_766
Si3 Y1 3.115(3) 8_766
Si3 Gd1 3.115(3) 2_665
